data_7223578
loop_
_publ_author_name
'Tian, Li'
'Li, Ting'
'Zhou, Shang Yong'
'Li, Xin'
'Liu, Zhong Yi'
'Guo, Jian Hua'
'Liao, Dai-zheng'

_publ_section_title
;
 Modulating spin dynamics of LnIII-radical complexes by using different
 coligand
;
_journal_name_full 'RSC Adv.'
_journal_paper_doi 10.1039/C5RA21991D
_journal_year 2015
_chemical_formula_sum 'C43.5 H45 F9 Gd N5 O9.5'
_chemical_formula_weight 1118.09
_chemical_name_systematic
; 
 ? 
;
_space_group_crystal_system monoclinic
_space_group_IT_number 15
_space_group_name_Hall '-C 2yc'
_space_group_name_H-M_alt 'C 1 2/c 1'
_symmetry_space_group_name_Hall '-C 2yc'
_symmetry_space_group_name_H-M 'C 1 2/c 1'
_atom_sites_solution_hydrogens mixed
_audit_creation_method SHELXL-2013
_audit_update_record
;
2015-10-19 deposited with the CCDC.
2015-12-16 downloaded from the CCDC.
;
_cell_angle_alpha 90
_cell_angle_beta 102.2500(10)
_cell_angle_gamma 90
_cell_formula_units_Z 16
_cell_length_a 27.474(2)
_cell_length_b 21.7415(18)
_cell_length_c 33.465(3)
_cell_measurement_reflns_used 9910
_cell_measurement_temperature 173(2)
_cell_measurement_theta_max 27.58
_cell_measurement_theta_min 2.25
_cell_volume 19534(3)
_computing_cell_refinement 'Bruker SMART'
_computing_data_collection 'Bruker SMART'
_computing_data_reduction 'Bruker SAINT'
_computing_molecular_graphics 'Bruker SHELXTL'
_computing_publication_material 'Bruker SHELXTL'
_computing_structure_refinement 'SHELXL-2013 (Sheldrick, 2013)'
_computing_structure_solution 'Bruker SHELXTL'
_diffrn_ambient_temperature 173(2)
_diffrn_measured_fraction_theta_full 0.981
_diffrn_measured_fraction_theta_max 0.936
_diffrn_measurement_device_type 'CCD area detector'
_diffrn_measurement_method 'phi and omega scans'
_diffrn_radiation_type MoK\a
_diffrn_radiation_wavelength 0.71073
_diffrn_reflns_av_R_equivalents 0.1006
_diffrn_reflns_av_unetI/netI 0.1679
_diffrn_reflns_laue_measured_fraction_full 0.981
_diffrn_reflns_laue_measured_fraction_max 0.936
_diffrn_reflns_limit_h_max 28
_diffrn_reflns_limit_h_min -36
_diffrn_reflns_limit_k_max 27
_diffrn_reflns_limit_k_min -27
_diffrn_reflns_limit_l_max 44
_diffrn_reflns_limit_l_min -44
_diffrn_reflns_number 59388
_diffrn_reflns_point_group_measured_fraction_full 0.981
_diffrn_reflns_point_group_measured_fraction_max 0.936
_diffrn_reflns_theta_full 25.242
_diffrn_reflns_theta_max 28.379
_diffrn_reflns_theta_min 1.245
_exptl_absorpt_coefficient_mu 1.450
_exptl_absorpt_correction_type multi-scan
_exptl_absorpt_process_details SADABS
_exptl_crystal_colour PURPLE
_exptl_crystal_density_diffrn 1.521
_exptl_crystal_density_meas ?
_exptl_crystal_description block
_exptl_crystal_F_000 8992
_exptl_crystal_size_max 0.220
_exptl_crystal_size_mid 0.210
_exptl_crystal_size_min 0.180
_exptl_transmission_factor_max 0.780
_exptl_transmission_factor_min 0.741
_platon_squeeze_details ' ? '
_refine_diff_density_max 2.737
_refine_diff_density_min -2.907
_refine_diff_density_rms 0.183
_refine_ls_extinction_method none
_refine_ls_goodness_of_fit_ref 1.006
_refine_ls_hydrogen_treatment constr
_refine_ls_matrix_type full
_refine_ls_number_parameters 1123
_refine_ls_number_reflns 22907
_refine_ls_number_restraints 367
_refine_ls_restrained_S_all 1.013
_refine_ls_R_factor_all 0.1866
_refine_ls_R_factor_gt 0.0982
_refine_ls_shift/su_max 0.001
_refine_ls_shift/su_mean 0.000
_refine_ls_structure_factor_coef Fsqd
_refine_ls_weighting_details
; 
 w=1/[\s^2^(Fo^2^)+(0.1342P)^2^] 
 where P=(Fo^2^+2Fc^2^)/3 
;
_refine_ls_weighting_scheme calc
_refine_ls_wR_factor_gt 0.2286
_refine_ls_wR_factor_ref 0.2636
_reflns_Friedel_coverage 0.000
_reflns_number_gt 11049
_reflns_number_total 22907
_reflns_threshold_expression 'I > 2\s(I)'
_cod_data_source_file c5ra21991d2.cif
_cod_data_source_block n150827a
_cod_depositor_comments
;
The following automatic conversions were performed:

'_exptl_absorpt_correction_type' value 'MULTI-SCAN' changed to
'multi-scan' according to
/usr/data/users/saulius/crontab/automatic-downloads/rss-feeds/RSC/lib/dictionaries/cif_core.dic
dictionary named 'cif_core.dic' version 2.4.2 from 2011-04-26.

'_exptl_crystal_density_meas' value 'NONE' was changed to '?' - the
value is perceived as not measured.

Automatic conversion script
Id: cif_fix_values 4268 2015-11-12 08:31:59Z antanas 
;
_cod_original_cell_volume 19535(3)
_cod_database_code 7223578
_shelx_space_group_comment
; 
The symmetry employed for this shelxl refinement is uniquely defined 
by the following loop, which should always be used as a source of 
symmetry information in preference to the above space-group names. 
They are only intended as comments. 
;
_shelx_estimated_absorpt_t_min 0.741
_shelx_estimated_absorpt_t_max 0.780
_shelxl_version_number 2013-2

loop_
_space_group_symop_operation_xyz
'x, y, z'
'-x, y, -z+1/2'
'x+1/2, y+1/2, z'
'-x+1/2, y+1/2, -z+1/2'
'-x, -y, -z'
'x, -y, z-1/2'
'-x+1/2, -y+1/2, -z'
'x+1/2, -y+1/2, z-1/2'

loop_
_atom_site_label
_atom_site_type_symbol
_atom_site_fract_x
_atom_site_fract_y
_atom_site_fract_z
_atom_site_U_iso_or_equiv
_atom_site_adp_type
_atom_site_occupancy
_atom_site_site_symmetry_order
_atom_site_calc_flag
_atom_site_refinement_flags_posn
_atom_site_refinement_flags_adp
Gd1 Gd 0.46427(2) 0.31864(2) 0.08372(2) 0.03281(16) Uani 1 1 d . .
Gd2 Gd 0.34195(2) 0.74840(2) 0.24938(2) 0.03887(17) Uani 1 1 d . .
O1 O 0.4089(3) 0.2831(3) 0.1240(2) 0.046(2) Uani 1 1 d . .
O2 O 0.3443(3) 0.4325(3) 0.1955(2) 0.053(2) Uani 1 1 d . .
O3 O 0.5453(3) 0.2937(3) 0.1166(2) 0.0462(19) Uani 1 1 d . .
O4 O 0.4707(3) 0.2105(3) 0.0889(2) 0.051(2) Uani 1 1 d . .
O5 O 0.4972(3) 0.2898(3) 0.02756(19) 0.0399(17) Uani 1 1 d . .
O6 O 0.3986(3) 0.2854(3) 0.03125(18) 0.0422(18) Uani 1 1 d . .
O7 O 0.4070(2) 0.4031(3) 0.07638(17) 0.0367(16) Uani 1 1 d . .
O8 O 0.5057(2) 0.4054(3) 0.06796(18) 0.0361(16) Uani 1 1 d . .
O9 O 0.4307(3) 0.7433(3) 0.26907(18) 0.0354(16) Uani 1 1 d . .
O10 O 0.4896(3) 0.5686(3) 0.34214(19) 0.0444(18) Uani 1 1 d . .
O11 O 0.3551(3) 0.8273(4) 0.2984(2) 0.054(2) Uani 1 1 d . .
O12 O 0.2797(3) 0.8226(4) 0.2279(3) 0.064(2) Uani 1 1 d . .
O13 O 0.3511(3) 0.7006(3) 0.31413(18) 0.0385(17) Uani 1 1 d . .
O14 O 0.2687(3) 0.6929(3) 0.24917(19) 0.0439(19) Uani 1 1 d . .
O15 O 0.3224(4) 0.7288(5) 0.1793(3) 0.0838(17) Uani 1 1 d . U
O16 O 0.3800(4) 0.8291(5) 0.2174(3) 0.0829(17) Uani 1 1 d . U
N1 N 0.4763(3) 0.3804(3) 0.1534(2) 0.0288(17) Uani 1 1 d . .
N2 N 0.4959(3) 0.4537(4) 0.1978(2) 0.035(2) Uani 1 1 d . .
H2 H 0.5138 0.4822 0.2130 0.042 Uiso 1 1 calc R U
N3 N 0.4482(3) 0.4402(4) 0.1989(2) 0.035(2) Uani 1 1 d . .
N4 N 0.3794(4) 0.3148(4) 0.1405(3) 0.049(3) Uani 1 1 d . .
N5 N 0.3491(4) 0.3850(4) 0.1745(3) 0.055(3) Uani 1 1 d . .
N6 N 0.3742(3) 0.6326(4) 0.2442(2) 0.0339(19) Uani 1 1 d . .
N7 N 0.3900(3) 0.5387(4) 0.2288(2) 0.038(2) Uani 1 1 d . .
H7 H 0.3866 0.5029 0.2162 0.045 Uiso 1 1 calc R U
N8 N 0.4290(3) 0.5528(4) 0.2591(2) 0.0329(19) Uani 1 1 d . .
N9 N 0.4554(3) 0.7078(3) 0.2972(2) 0.0296(18) Uani 1 1 d . .
N10 N 0.4839(3) 0.6236(4) 0.3313(2) 0.0326(19) Uani 1 1 d . .
F1 F 0.6411(3) 0.2849(4) 0.1586(3) 0.095(3) Uani 1 1 d . .
F2 F 0.6388(3) 0.3039(4) 0.0963(3) 0.090(3) Uani 1 1 d . .
F3 F 0.6564(3) 0.2126(4) 0.1209(3) 0.113(3) Uani 1 1 d . .
F4 F 0.3416(3) 0.1922(3) -0.0498(2) 0.087(3) Uani 1 1 d . .
F5 F 0.3270(3) 0.1960(4) 0.0100(2) 0.101(3) Uani 1 1 d . .
F6 F 0.3128(3) 0.2736(4) -0.0285(2) 0.075(2) Uani 1 1 d . .
F7 F 0.3270(3) 0.4779(3) 0.0512(2) 0.070(2) Uani 1 1 d . .
F8 F 0.3586(3) 0.4910(4) 0.1141(2) 0.075(2) Uani 1 1 d . .
F9 F 0.3706(3) 0.5570(3) 0.0698(2) 0.071(2) Uani 1 1 d . .
F10 F 0.3768(4) 0.8922(4) 0.3693(3) 0.106(3) Uani 1 1 d . U
F11 F 0.4243(5) 0.9242(6) 0.3285(4) 0.146(4) Uani 1 1 d . U
F12 F 0.3614(5) 0.9785(5) 0.3362(3) 0.138(4) Uani 1 1 d . U
F13 F 0.3146(3) 0.6246(3) 0.39420(17) 0.068(2) Uani 1 1 d . .
F14 F 0.3592(3) 0.7050(3) 0.39762(16) 0.071(2) Uani 1 1 d . .
F15 F 0.3862(3) 0.6209(3) 0.37668(18) 0.0638(19) Uani 1 1 d . .
F16 F 0.2575(4) 0.7075(5) 0.1137(3) 0.120(2) Uani 1 1 d . U
F17 F 0.2775(5) 0.7754(6) 0.0786(4) 0.141(4) Uani 1 1 d . U
F18 F 0.3195(4) 0.6964(5) 0.0983(3) 0.1112(19) Uani 1 1 d . U
C1 C 0.3236(5) 0.3007(6) 0.1305(5) 0.073(5) Uani 1 1 d . .
C2 C 0.3022(6) 0.3220(8) 0.0859(5) 0.107(7) Uani 1 1 d . .
H2A H 0.3089 0.3659 0.0833 0.161 Uiso 1 1 d R U
H2B H 0.2663 0.3146 0.0782 0.161 Uiso 1 1 d R U
H2C H 0.3190 0.2985 0.0677 0.161 Uiso 1 1 d R U
C3 C 0.3171(7) 0.2325(7) 0.1324(5) 0.101(5) Uani 1 1 d . U
H3A H 0.3310 0.2125 0.1110 0.151 Uiso 1 1 d R U
H3B H 0.2815 0.2229 0.1282 0.151 Uiso 1 1 d R U
H3C H 0.3344 0.2175 0.1592 0.151 Uiso 1 1 d R U
C4 C 0.3054(6) 0.3403(6) 0.1634(5) 0.084(5) Uani 1 1 d . .
C5 C 0.2567(6) 0.3710(8) 0.1491(5) 0.106(5) Uani 1 1 d . U
H5A H 0.2586 0.3970 0.1256 0.159 Uiso 1 1 d R U
H5B H 0.2505 0.3967 0.1716 0.159 Uiso 1 1 d R U
H5C H 0.2295 0.3413 0.1413 0.159 Uiso 1 1 d R U
C6 C 0.3050(7) 0.3060(7) 0.2034(5) 0.102(5) Uani 1 1 d . U
H6A H 0.3047 0.3354 0.2256 0.153 Uiso 1 1 d R U
H6B H 0.3348 0.2801 0.2105 0.153 Uiso 1 1 d R U
H6C H 0.2752 0.2800 0.1997 0.153 Uiso 1 1 d R U
C7 C 0.3907(4) 0.3664(5) 0.1628(3) 0.043(3) Uani 1 1 d . .
C8 C 0.4374(4) 0.3953(4) 0.1713(2) 0.030(2) Uani 1 1 d . .
C9 C 0.5123(4) 0.4188(4) 0.1712(3) 0.036(2) Uani 1 1 d . .
C10 C 0.5642(4) 0.4252(5) 0.1631(3) 0.049(3) Uani 1 1 d . .
H10A H 0.5667 0.4001 0.1392 0.073 Uiso 1 1 d R U
H10B H 0.5885 0.4107 0.1870 0.073 Uiso 1 1 d R U
H10C H 0.5710 0.4683 0.1577 0.073 Uiso 1 1 d R U
C11 C 0.4443(6) 0.1014(7) 0.0504(4) 0.089(2) Uani 1 1 d . U
H11 H 0.4219 0.1353 0.0464 0.107 Uiso 1 1 calc R U
C12 C 0.4276(7) 0.0428(7) 0.0319(5) 0.091(2) Uani 1 1 d . U
H12 H 0.3947 0.0351 0.0169 0.109 Uiso 1 1 calc R U
C13 C 0.4658(7) -0.0013(8) 0.0388(5) 0.091(2) Uani 1 1 d . U
H13 H 0.4575 -0.0396 0.0253 0.110 Uiso 1 1 calc R U
C14 C 0.5101(7) 0.0022(8) 0.0605(5) 0.092(2) Uani 1 1 d . U
H14 H 0.5317 -0.0325 0.0641 0.110 Uiso 1 1 calc R U
C15 C 0.5262(7) 0.0603(7) 0.0794(5) 0.090(2) Uani 1 1 d . U
H15 H 0.5589 0.0660 0.0953 0.108 Uiso 1 1 calc R U
C16 C 0.4902(7) 0.1094(8) 0.0729(5) 0.089(2) Uani 1 1 d . U
C17 C 0.5063(6) 0.1729(5) 0.0884(3) 0.061(4) Uani 1 1 d . .
C18 C 0.5566(6) 0.1891(5) 0.0981(3) 0.059(3) Uani 1 1 d . .
H18 H 0.5813 0.1594 0.0959 0.071 Uiso 1 1 calc R U
C19 C 0.5702(4) 0.2467(5) 0.1104(3) 0.047(3) Uani 1 1 d . .
C20 C 0.6275(6) 0.2626(7) 0.1214(6) 0.081(5) Uani 1 1 d . .
C21 C 0.5216(6) 0.1733(6) -0.0449(4) 0.0717(18) Uani 1 1 d . U
H21 H 0.4903 0.1531 -0.0524 0.086 Uiso 1 1 calc R U
C22 C 0.5616(6) 0.1532(7) -0.0594(4) 0.0735(18) Uani 1 1 d . U
H22 H 0.5575 0.1207 -0.0788 0.088 Uiso 1 1 calc R U
C23 C 0.6041(6) 0.1775(7) -0.0474(4) 0.0744(18) Uani 1 1 d . U
H23 H 0.6312 0.1587 -0.0563 0.089 Uiso 1 1 calc R U
C24 C 0.6154(6) 0.2312(6) -0.0213(4) 0.0736(18) Uani 1 1 d . U
H24 H 0.6475 0.2496 -0.0148 0.088 Uiso 1 1 calc R U
C25 C 0.5733(6) 0.2542(6) -0.0063(4) 0.0716(18) Uani 1 1 d . U
H25 H 0.5770 0.2887 0.0115 0.086 Uiso 1 1 calc R U
C26 C 0.5279(6) 0.2256(7) -0.0181(4) 0.0703(18) Uani 1 1 d . U
C27 C 0.4851(5) 0.2501(5) -0.0009(3) 0.049(3) Uani 1 1 d . .
C28 C 0.4366(5) 0.2305(5) -0.0152(3) 0.055(3) Uani 1 1 d . .
H28 H 0.4298 0.2018 -0.0371 0.066 Uiso 1 1 calc R U
C29 C 0.3982(5) 0.2513(5) 0.0011(3) 0.047(3) Uani 1 1 d . .
C30 C 0.3438(6) 0.2276(8) -0.0172(4) 0.074(5) Uani 1 1 d . .
C31 C 0.5852(4) 0.4672(5) 0.0508(3) 0.036(2) Uani 1 1 d . .
H31 H 0.5890 0.4252 0.0586 0.043 Uiso 1 1 calc R U
C32 C 0.6239(4) 0.4979(6) 0.0393(3) 0.049(3) Uani 1 1 d . .
H32 H 0.6541 0.4769 0.0389 0.059 Uiso 1 1 calc R U
C33 C 0.6189(4) 0.5597(6) 0.0282(3) 0.048(3) Uani 1 1 d . .
H33 H 0.6460 0.5809 0.0210 0.057 Uiso 1 1 calc R U
C34 C 0.5748(5) 0.5903(5) 0.0276(3) 0.045(3) Uani 1 1 d . .
H34 H 0.5711 0.6321 0.0193 0.055 Uiso 1 1 calc R U
C35 C 0.5365(4) 0.5598(5) 0.0392(3) 0.039(3) Uani 1 1 d . .
H35 H 0.5064 0.5813 0.0393 0.047 Uiso 1 1 calc R U
C36 C 0.5404(4) 0.4974(5) 0.0510(2) 0.035(2) Uani 1 1 d . .
C37 C 0.4978(4) 0.4617(5) 0.0625(3) 0.036(2) Uani 1 1 d . .
C38 C 0.4539(4) 0.4910(5) 0.0668(3) 0.037(2) Uani 1 1 d . .
H38 H 0.4520 0.5345 0.0648 0.045 Uiso 1 1 calc R U
C39 C 0.4139(3) 0.4592(5) 0.0736(3) 0.032(2) Uani 1 1 d . .
C40 C 0.3676(4) 0.4976(5) 0.0766(3) 0.044(3) Uani 1 1 d . .
C41 C 0.5197(4) 0.6742(5) 0.3504(3) 0.039(3) Uani 1 1 d . .
C42 C 0.5662(4) 0.6645(5) 0.3325(3) 0.049(3) Uani 1 1 d . .
H42A H 0.5798 0.6233 0.3398 0.073 Uiso 1 1 d R U
H42B H 0.5913 0.6955 0.3435 0.073 Uiso 1 1 d R U
H42C H 0.5570 0.6684 0.3027 0.073 Uiso 1 1 d R U
C43 C 0.5324(5) 0.6671(5) 0.3960(3) 0.050(3) Uani 1 1 d . .
H43A H 0.5016 0.6635 0.4062 0.075 Uiso 1 1 d R U
H43B H 0.5510 0.7033 0.4082 0.075 Uiso 1 1 d R U
H43C H 0.5527 0.6301 0.4035 0.075 Uiso 1 1 d R U
C44 C 0.4898(4) 0.7330(5) 0.3337(3) 0.038(2) Uani 1 1 d . .
C45 C 0.4572(5) 0.7567(5) 0.3615(3) 0.054(3) Uani 1 1 d . .
H45A H 0.4780 0.7749 0.3861 0.081 Uiso 1 1 d R U
H45B H 0.4379 0.7226 0.3694 0.081 Uiso 1 1 d R U
H45C H 0.4344 0.7880 0.3470 0.081 Uiso 1 1 d R U
C46 C 0.5195(4) 0.7845(5) 0.3204(3) 0.052(3) Uani 1 1 d . .
H46A H 0.5310 0.7718 0.2959 0.078 Uiso 1 1 d R U
H46B H 0.5484 0.7934 0.3424 0.078 Uiso 1 1 d R U
H46C H 0.4989 0.8215 0.3144 0.078 Uiso 1 1 d R U
C47 C 0.4511(3) 0.6468(5) 0.2980(2) 0.030(2) Uani 1 1 d . .
C48 C 0.4181(4) 0.6106(4) 0.2682(2) 0.031(2) Uani 1 1 d . .
C49 C 0.3575(4) 0.5840(5) 0.2198(3) 0.038(2) Uani 1 1 d . .
C50 C 0.3104(4) 0.5832(5) 0.1885(3) 0.048(3) Uani 1 1 d . .
H50A H 0.3029 0.5410 0.1788 0.073 Uiso 1 1 d R U
H50B H 0.3140 0.6094 0.1655 0.073 Uiso 1 1 d R U
H50C H 0.2831 0.5988 0.2004 0.073 Uiso 1 1 d R U
C51 C 0.2263(5) 0.8973(6) 0.1733(4) 0.068(3) Uani 1 1 d . U
H51 H 0.2382 0.8584 0.1666 0.082 Uiso 1 1 calc R U
C52 C 0.1956(6) 0.9300(6) 0.1443(4) 0.072(4) Uani 1 1 d . .
H52 H 0.1895 0.9164 0.1167 0.086 Uiso 1 1 calc R U
C53 C 0.1729(4) 0.9831(5) 0.1540(3) 0.049(3) Uani 1 1 d . .
H53 H 0.1500 1.0047 0.1335 0.059 Uiso 1 1 calc R U
C54 C 0.1838(5) 1.0038(5) 0.1931(4) 0.054(3) Uani 1 1 d . .
H54 H 0.1681 1.0399 0.2003 0.065 Uiso 1 1 calc R U
C55 C 0.2181(5) 0.9721(6) 0.2230(4) 0.058(3) Uani 1 1 d . .
H55 H 0.2262 0.9864 0.2504 0.069 Uiso 1 1 calc R U
C56 C 0.2400(5) 0.9191(6) 0.2113(4) 0.067(3) Uani 1 1 d . U
C57 C 0.2787(5) 0.8825(7) 0.2378(4) 0.069(4) Uani 1 1 d . .
C58 C 0.3124(6) 0.9141(7) 0.2717(4) 0.077(4) Uani 1 1 d . .
H58 H 0.3081 0.9567 0.2759 0.092 Uiso 1 1 calc R U
C59 C 0.3496(5) 0.8831(6) 0.2969(3) 0.060(3) Uani 1 1 d . .
C60 C 0.3722(9) 0.9177(7) 0.3320(5) 0.106(7) Uani 1 1 d . .
C61 C 0.1808(5) 0.5870(7) 0.2786(4) 0.073(4) Uani 1 1 d . .
H61 H 0.1992 0.5732 0.3043 0.088 Uiso 1 1 calc R U
C62 C 0.1351(8) 0.5623(10) 0.2632(6) 0.128(8) Uani 1 1 d . .
H62 H 0.1222 0.5308 0.2778 0.153 Uiso 1 1 calc R U
C63 C 0.1072(7) 0.5838(11) 0.2256(6) 0.131(8) Uani 1 1 d . .
H63 H 0.0752 0.5669 0.2148 0.158 Uiso 1 1 calc R U
C64 C 0.1256(7) 0.6286(10) 0.2045(5) 0.123(8) Uani 1 1 d . .
H64 H 0.1062 0.6430 0.1792 0.147 Uiso 1 1 calc R U
C65 C 0.1733(6) 0.6540(8) 0.2198(4) 0.081(4) Uani 1 1 d . .
H65 H 0.1866 0.6850 0.2052 0.097 Uiso 1 1 calc R U
C66 C 0.2009(4) 0.6315(6) 0.2579(3) 0.051(3) Uani 1 1 d . .
C67 C 0.2497(4) 0.6602(5) 0.2733(3) 0.038(2) Uani 1 1 d . .
C68 C 0.2740(4) 0.6512(5) 0.3146(3) 0.043(3) Uani 1 1 d . .
H68 H 0.2565 0.6302 0.3321 0.051 Uiso 1 1 calc R U
C69 C 0.3215(4) 0.6712(4) 0.3306(3) 0.035(2) Uani 1 1 d . .
C70 C 0.3453(5) 0.6553(6) 0.3758(3) 0.051(3) Uani 1 1 d . .
C71 C 0.3923(4) 0.9511(5) 0.1447(3) 0.1048(18) Uani 1 1 d G U
H71 H 0.3649 0.9410 0.1232 0.126 Uiso 1 1 calc R U
C72 C 0.4209(4) 1.0029(5) 0.1416(3) 0.1074(19) Uani 1 1 d G U
H72 H 0.4132 1.0281 0.1179 0.129 Uiso 1 1 calc R U
C73 C 0.4610(4) 1.0176(4) 0.1731(4) 0.1081(19) Uani 1 1 d G U
H73 H 0.4805 1.0530 0.1710 0.130 Uiso 1 1 calc R U
C74 C 0.4723(4) 0.9806(5) 0.2077(3) 0.1064(19) Uani 1 1 d G U
H74 H 0.4997 0.9908 0.2292 0.128 Uiso 1 1 calc R U
C75 C 0.4437(4) 0.9289(5) 0.2108(3) 0.1024(18) Uani 1 1 d G U
H75 H 0.4515 0.9036 0.2345 0.123 Uiso 1 1 calc R U
C76 C 0.4037(4) 0.9141(4) 0.1793(4) 0.0994(16) Uani 1 1 d DG U
C77 C 0.3764(6) 0.8559(6) 0.1846(5) 0.0922(15) Uani 1 1 d D U
C78 C 0.3447(6) 0.8280(8) 0.1502(5) 0.0923(15) Uani 1 1 d . U
H78 H 0.3388 0.8504 0.1253 0.111 Uiso 1 1 calc R U
C79 C 0.3203(7) 0.7683(8) 0.1496(5) 0.0921(15) Uani 1 1 d . U
C80 C 0.2976(8) 0.7409(9) 0.1091(6) 0.0998(17) Uani 1 1 d . U

loop_
_atom_site_aniso_label
_atom_site_aniso_U_11
_atom_site_aniso_U_22
_atom_site_aniso_U_33
_atom_site_aniso_U_23
_atom_site_aniso_U_13
_atom_site_aniso_U_12
Gd1 0.0367(3) 0.0368(3) 0.0278(2) -0.0075(2) 0.01329(19) -0.0099(2)
Gd2 0.0469(4) 0.0458(3) 0.0283(2) 0.0100(2) 0.0180(2) 0.0131(3)
O1 0.070(6) 0.034(4) 0.042(4) -0.016(3) 0.030(4) -0.030(4)
O2 0.055(5) 0.053(5) 0.060(5) -0.029(4) 0.036(4) -0.026(4)
O3 0.050(5) 0.040(4) 0.046(4) -0.017(3) 0.002(3) -0.008(4)
O4 0.068(6) 0.035(5) 0.051(4) -0.012(3) 0.011(4) -0.010(4)
O5 0.043(5) 0.046(4) 0.034(3) -0.005(3) 0.016(3) -0.008(3)
O6 0.058(5) 0.042(4) 0.026(3) -0.011(3) 0.007(3) -0.019(4)
O7 0.027(4) 0.052(5) 0.031(3) -0.005(3) 0.004(3) -0.004(3)
O8 0.036(4) 0.036(4) 0.039(4) -0.001(3) 0.014(3) -0.001(3)
O9 0.038(4) 0.036(4) 0.036(3) 0.010(3) 0.016(3) 0.011(3)
O10 0.062(6) 0.030(4) 0.036(4) 0.008(3) 0.000(3) 0.011(4)
O11 0.075(6) 0.044(5) 0.049(4) 0.002(4) 0.029(4) 0.005(4)
O12 0.069(6) 0.060(6) 0.076(6) 0.024(4) 0.043(5) 0.035(5)
O13 0.044(5) 0.045(4) 0.027(3) 0.004(3) 0.011(3) -0.001(3)
O14 0.055(5) 0.047(5) 0.034(3) 0.008(3) 0.018(3) 0.025(4)
O15 0.089(3) 0.089(3) 0.077(3) 0.005(2) 0.027(2) 0.006(2)
O16 0.086(3) 0.089(3) 0.081(2) 0.010(2) 0.034(2) 0.002(2)
N1 0.031(5) 0.033(5) 0.025(4) -0.006(3) 0.010(3) -0.006(4)
N2 0.045(6) 0.036(5) 0.023(4) -0.005(3) 0.005(4) -0.009(4)
N3 0.043(6) 0.034(5) 0.032(4) -0.006(3) 0.018(4) -0.008(4)
N4 0.063(7) 0.044(6) 0.054(5) -0.025(4) 0.044(5) -0.025(5)
N5 0.052(7) 0.059(7) 0.065(6) -0.026(5) 0.038(5) -0.030(5)
N6 0.043(6) 0.031(5) 0.029(4) 0.004(3) 0.010(4) 0.005(4)
N7 0.051(6) 0.039(5) 0.022(4) -0.004(3) 0.005(4) -0.001(4)
N8 0.039(6) 0.041(5) 0.019(3) -0.004(3) 0.007(3) -0.004(4)
N9 0.039(5) 0.021(4) 0.032(4) 0.002(3) 0.016(4) 0.003(4)
N10 0.039(5) 0.038(5) 0.020(3) -0.001(3) 0.003(3) 0.007(4)
F1 0.066(6) 0.088(6) 0.113(7) -0.011(5) -0.024(5) 0.003(5)
F2 0.050(6) 0.091(7) 0.131(7) 0.013(6) 0.029(5) -0.002(4)
F3 0.050(6) 0.090(7) 0.197(10) -0.009(7) 0.022(6) 0.013(5)
F4 0.119(8) 0.079(6) 0.055(4) -0.032(4) 0.001(4) -0.032(5)
F5 0.114(8) 0.120(7) 0.063(5) -0.003(5) 0.008(5) -0.084(6)
F6 0.064(6) 0.094(6) 0.059(4) -0.014(4) -0.005(4) -0.020(5)
F7 0.039(5) 0.085(5) 0.081(5) -0.020(4) 0.003(4) 0.005(4)
F8 0.069(5) 0.105(6) 0.057(4) -0.008(4) 0.031(4) 0.028(4)
F9 0.053(5) 0.052(5) 0.107(6) -0.003(4) 0.015(4) 0.011(4)
F10 0.117(4) 0.108(4) 0.095(4) 0.000(3) 0.023(3) 0.003(3)
F11 0.145(5) 0.147(5) 0.147(5) -0.001(4) 0.030(4) -0.006(4)
F12 0.145(5) 0.132(5) 0.137(5) -0.002(4) 0.026(4) 0.002(4)
F13 0.066(5) 0.102(6) 0.037(3) 0.026(3) 0.015(3) -0.014(4)
F14 0.104(6) 0.091(5) 0.022(3) -0.021(3) 0.019(3) -0.020(4)
F15 0.056(5) 0.088(5) 0.042(3) 0.028(3) 0.000(3) 0.003(4)
F16 0.119(3) 0.127(3) 0.110(3) 0.004(2) 0.013(2) 0.000(2)
F17 0.145(5) 0.152(5) 0.125(5) 0.014(4) 0.025(4) 0.013(4)
F18 0.114(3) 0.118(3) 0.098(3) -0.004(2) 0.016(2) 0.012(2)
C1 0.066(10) 0.069(9) 0.102(11) -0.047(8) 0.059(8) -0.043(7)
C2 0.071(12) 0.157(17) 0.101(13) -0.066(12) 0.032(10) -0.049(11)
C3 0.099(6) 0.101(6) 0.104(6) -0.008(4) 0.029(4) -0.008(4)
C4 0.088(12) 0.064(9) 0.122(12) -0.053(9) 0.070(10) -0.048(8)
C5 0.089(9) 0.113(9) 0.124(9) -0.042(7) 0.043(7) -0.017(7)
C6 0.124(9) 0.105(9) 0.097(8) -0.023(7) 0.068(7) -0.023(7)
C7 0.057(8) 0.042(7) 0.036(5) -0.012(4) 0.027(5) -0.024(5)
C8 0.041(6) 0.030(5) 0.021(4) -0.002(4) 0.014(4) -0.003(4)
C9 0.047(7) 0.037(6) 0.022(4) -0.005(4) 0.005(4) -0.005(5)
C10 0.036(7) 0.053(7) 0.056(6) -0.022(5) 0.008(5) -0.004(5)
C11 0.094(3) 0.085(3) 0.087(3) -0.003(2) 0.018(2) -0.002(2)
C12 0.095(3) 0.086(3) 0.089(3) -0.004(2) 0.017(2) -0.002(2)
C13 0.096(3) 0.087(3) 0.091(3) -0.005(2) 0.017(2) -0.001(2)
C14 0.095(3) 0.087(3) 0.092(3) -0.005(2) 0.018(2) 0.000(2)
C15 0.094(3) 0.086(3) 0.090(3) -0.004(2) 0.018(2) -0.001(2)
C16 0.093(3) 0.085(3) 0.088(3) -0.003(2) 0.018(2) -0.001(2)
C17 0.107(13) 0.031(7) 0.039(6) 0.004(5) 0.005(7) -0.002(7)
C18 0.083(11) 0.031(7) 0.060(7) -0.005(5) 0.010(7) 0.019(7)
C19 0.038(7) 0.054(8) 0.048(6) -0.007(5) 0.005(5) 0.008(6)
C20 0.052(11) 0.068(11) 0.122(14) -0.012(10) 0.015(10) 0.010(8)
C21 0.077(3) 0.074(3) 0.067(2) 0.001(2) 0.023(2) 0.008(2)
C22 0.078(3) 0.076(3) 0.069(2) 0.001(2) 0.022(2) 0.008(2)
C23 0.079(3) 0.077(3) 0.071(2) 0.001(2) 0.022(2) 0.009(2)
C24 0.077(3) 0.077(3) 0.070(2) 0.001(2) 0.023(2) 0.009(2)
C25 0.076(3) 0.075(3) 0.068(2) 0.001(2) 0.024(2) 0.009(2)
C26 0.076(3) 0.073(3) 0.066(2) 0.001(2) 0.024(2) 0.009(2)
C27 0.081(10) 0.039(7) 0.033(5) 0.007(5) 0.027(6) 0.010(6)
C28 0.080(11) 0.051(8) 0.036(6) -0.007(5) 0.020(6) -0.016(7)
C29 0.069(9) 0.042(7) 0.028(5) 0.008(5) 0.004(5) -0.030(6)
C30 0.087(12) 0.093(12) 0.040(7) -0.008(7) 0.007(7) -0.059(10)
C31 0.036(7) 0.039(6) 0.033(5) 0.005(4) 0.010(4) -0.014(5)
C32 0.041(8) 0.064(8) 0.045(6) -0.006(5) 0.015(5) -0.016(6)
C33 0.051(8) 0.070(9) 0.022(5) -0.007(5) 0.005(5) -0.032(6)
C34 0.077(9) 0.042(7) 0.016(4) -0.009(4) 0.007(5) -0.025(6)
C35 0.049(7) 0.042(6) 0.027(5) -0.014(4) 0.006(4) -0.009(5)
C36 0.042(7) 0.045(6) 0.016(4) -0.005(4) 0.002(4) -0.020(5)
C37 0.050(7) 0.037(6) 0.020(4) -0.009(4) 0.002(4) -0.001(5)
C38 0.040(7) 0.030(6) 0.037(5) -0.009(4) -0.001(4) -0.001(5)
C39 0.022(6) 0.042(7) 0.033(5) -0.012(4) 0.011(4) -0.003(5)
C40 0.036(7) 0.054(8) 0.043(6) -0.013(5) 0.009(5) -0.002(5)
C41 0.050(7) 0.044(6) 0.023(4) -0.013(4) 0.007(4) -0.001(5)
C42 0.046(8) 0.058(8) 0.042(6) -0.006(5) 0.007(5) 0.001(6)
C43 0.076(9) 0.043(7) 0.032(5) 0.003(4) 0.013(5) -0.011(6)
C44 0.036(7) 0.041(7) 0.039(5) -0.006(4) 0.015(5) -0.004(5)
C45 0.069(9) 0.059(8) 0.034(5) -0.010(5) 0.013(5) 0.004(6)
C46 0.057(9) 0.044(7) 0.052(6) 0.003(5) 0.004(6) -0.011(6)
C47 0.019(6) 0.052(7) 0.020(4) 0.001(4) 0.006(4) 0.001(4)
C48 0.045(7) 0.028(5) 0.024(4) 0.000(4) 0.016(4) 0.008(5)
C49 0.051(8) 0.035(6) 0.029(5) -0.001(4) 0.012(4) 0.000(5)
C50 0.049(8) 0.064(8) 0.028(5) -0.002(5) -0.001(5) 0.001(6)
C51 0.064(4) 0.061(4) 0.078(4) 0.002(3) 0.012(3) 0.002(3)
C52 0.088(12) 0.066(10) 0.062(8) -0.019(7) 0.015(7) -0.012(8)
C53 0.051(8) 0.051(8) 0.045(6) 0.012(5) 0.004(5) -0.002(6)
C54 0.058(9) 0.036(7) 0.076(8) 0.018(6) 0.034(7) 0.012(6)
C55 0.062(9) 0.056(8) 0.053(7) 0.004(6) 0.006(6) -0.009(7)
C56 0.064(4) 0.060(4) 0.077(4) 0.004(3) 0.012(3) 0.002(3)
C57 0.057(10) 0.090(11) 0.067(8) 0.021(8) 0.031(7) 0.020(8)
C58 0.098(13) 0.062(10) 0.075(9) -0.010(7) 0.027(9) 0.020(8)
C59 0.082(11) 0.047(8) 0.042(6) -0.004(5) -0.006(6) 0.009(7)
C60 0.22(2) 0.042(9) 0.072(10) 0.004(7) 0.070(12) 0.003(11)
C61 0.061(10) 0.098(12) 0.067(8) -0.019(8) 0.029(7) -0.021(8)
C62 0.123(18) 0.18(2) 0.089(13) -0.040(13) 0.035(12) -0.081(16)
C63 0.073(14) 0.22(3) 0.107(15) -0.041(15) 0.028(12) -0.073(15)
C64 0.070(14) 0.21(2) 0.078(11) 0.014(13) -0.004(9) -0.046(14)
C65 0.068(11) 0.114(13) 0.054(8) -0.001(8) -0.002(7) 0.000(9)
C66 0.041(8) 0.073(9) 0.043(6) -0.006(5) 0.017(5) 0.005(6)
C67 0.028(7) 0.051(7) 0.037(5) -0.001(4) 0.014(4) 0.016(5)
C68 0.047(8) 0.046(7) 0.038(5) 0.007(5) 0.018(5) -0.005(5)
C69 0.047(7) 0.037(6) 0.026(4) 0.003(4) 0.017(4) 0.006(5)
C70 0.054(9) 0.073(9) 0.026(5) -0.002(5) 0.011(5) -0.016(7)
C71 0.105(2) 0.105(2) 0.105(2) 0.0013(13) 0.0224(13) -0.0002(13)
C72 0.107(2) 0.107(2) 0.107(2) 0.0009(14) 0.0222(14) -0.0006(14)
C73 0.108(2) 0.108(2) 0.108(2) 0.0009(14) 0.0223(14) -0.0002(14)
C74 0.106(2) 0.106(2) 0.107(2) 0.0016(14) 0.0224(14) 0.0000(14)
C75 0.103(2) 0.102(2) 0.103(2) 0.0019(13) 0.0230(13) -0.0004(13)
C76 0.1002(19) 0.0996(19) 0.0995(19) 0.0028(12) 0.0235(12) 0.0004(12)
C77 0.0933(18) 0.0942(18) 0.0915(18) 0.0037(13) 0.0248(13) 0.0015(13)
C78 0.0934(19) 0.0942(19) 0.0907(19) 0.0023(13) 0.0228(13) 0.0020(14)
C79 0.0944(19) 0.0947(19) 0.0883(19) 0.0020(14) 0.0223(14) 0.0035(14)
C80 0.101(2) 0.104(2) 0.094(2) 0.0025(19) 0.0195(19) 0.0040(19)

loop_
_atom_type_symbol
_atom_type_description
_atom_type_scat_dispersion_real
_atom_type_scat_dispersion_imag
_atom_type_scat_source
C C 0.0033 0.0016 'International Tables Vol C Tables 4.2.6.8 and 6.1.1.4'
H H 0.0000 0.0000 'International Tables Vol C Tables 4.2.6.8 and 6.1.1.4'
N N 0.0061 0.0033 'International Tables Vol C Tables 4.2.6.8 and 6.1.1.4'
O O 0.0106 0.0060 'International Tables Vol C Tables 4.2.6.8 and 6.1.1.4'
F F 0.0171 0.0103 'International Tables Vol C Tables 4.2.6.8 and 6.1.1.4'
Gd Gd -0.1653 3.9035 'International Tables Vol C Tables 4.2.6.8 and 6.1.1.4'

loop_
_geom_angle_atom_site_label_1
_geom_angle_atom_site_label_2
_geom_angle_atom_site_label_3
_geom_angle
O8 Gd1 O3 80.2(2)
O8 Gd1 O5 75.1(2)
O3 Gd1 O5 79.8(2)
O8 Gd1 O6 114.6(2)
O3 Gd1 O6 141.9(2)
O5 Gd1 O6 71.5(2)
O8 Gd1 O4 142.5(3)
O3 Gd1 O4 71.6(3)
O5 Gd1 O4 75.9(2)
O6 Gd1 O4 77.4(3)
O8 Gd1 O1 143.2(2)
O3 Gd1 O1 108.7(3)
O5 Gd1 O1 140.9(2)
O6 Gd1 O1 80.9(2)
O4 Gd1 O1 71.3(3)
O8 Gd1 O7 72.4(2)
O3 Gd1 O7 140.1(2)
O5 Gd1 O7 118.7(2)
O6 Gd1 O7 77.1(2)
O4 Gd1 O7 143.9(3)
O1 Gd1 O7 79.7(2)
O8 Gd1 N1 79.2(2)
O3 Gd1 N1 76.9(2)
O5 Gd1 N1 147.8(2)
O6 Gd1 N1 138.3(2)
O4 Gd1 N1 116.5(2)
O1 Gd1 N1 68.9(2)
O7 Gd1 N1 70.1(2)
O15 Gd2 O14 83.6(3)
O15 Gd2 O11 143.6(3)
O14 Gd2 O11 112.5(2)
O15 Gd2 O12 79.7(3)
O14 Gd2 O12 77.5(3)
O11 Gd2 O12 72.9(3)
O15 Gd2 O13 142.9(3)
O14 Gd2 O13 72.6(2)
O11 Gd2 O13 73.2(2)
O12 Gd2 O13 120.7(2)
O15 Gd2 O9 105.8(3)
O14 Gd2 O9 143.3(2)
O11 Gd2 O9 81.1(3)
O12 Gd2 O9 138.6(3)
O13 Gd2 O9 79.8(2)
O15 Gd2 O16 73.5(3)
O14 Gd2 O16 145.8(3)
O11 Gd2 O16 76.1(3)
O12 Gd2 O16 73.8(3)
O13 Gd2 O16 139.0(3)
O9 Gd2 O16 69.0(3)
O15 Gd2 N6 76.8(3)
O14 Gd2 N6 79.2(2)
O11 Gd2 N6 136.6(3)
O12 Gd2 N6 148.4(3)
O13 Gd2 N6 71.1(2)
O9 Gd2 N6 69.1(2)
O16 Gd2 N6 118.3(3)
N4 O1 Gd1 127.9(6)
C19 O3 Gd1 127.2(7)
C17 O4 Gd1 133.0(8)
C27 O5 Gd1 134.2(7)
C29 O6 Gd1 131.3(8)
C39 O7 Gd1 130.8(6)
C37 O8 Gd1 138.6(7)
N9 O9 Gd2 125.2(5)
C59 O11 Gd2 134.4(7)
C57 O12 Gd2 129.8(9)
C69 O13 Gd2 132.5(7)
C67 O14 Gd2 139.1(7)
C79 O15 Gd2 127.5(11)
C77 O16 Gd2 141.5(10)
C9 N1 C8 103.3(7)
C9 N1 Gd1 130.7(6)
C8 N1 Gd1 122.7(6)
C9 N2 N3 111.3(8)
C9 N2 H2 124.4
N3 N2 H2 124.4
C8 N3 N2 102.6(7)
O1 N4 C7 126.6(9)
O1 N4 C1 119.8(8)
C7 N4 C1 113.0(9)
O2 N5 C7 126.9(9)
O2 N5 C4 118.7(8)
C7 N5 C4 114.2(9)
C49 N6 C48 102.9(8)
C49 N6 Gd2 134.1(7)
C48 N6 Gd2 123.0(6)
C49 N7 N8 113.2(8)
C49 N7 H7 123.4
N8 N7 H7 123.4
C48 N8 N7 101.8(8)
O9 N9 C47 124.9(8)
O9 N9 C44 121.6(8)
C47 N9 C44 113.4(8)
O10 N10 C47 127.5(8)
O10 N10 C41 122.6(7)
C47 N10 C41 109.3(8)
C3 C1 N4 108.2(12)
C3 C1 C2 108.1(12)
N4 C1 C2 107.9(10)
C3 C1 C4 117.4(12)
N4 C1 C4 101.0(9)
C2 C1 C4 113.6(14)
C1 C2 H2A 109.6
C1 C2 H2B 110.8
H2A C2 H2B 109.5
C1 C2 H2C 108.0
H2A C2 H2C 109.5
H2B C2 H2C 109.5
C1 C3 H3A 110.0
C1 C3 H3B 109.2
H3A C3 H3B 109.5
C1 C3 H3C 109.3
H3A C3 H3C 109.5
H3B C3 H3C 109.5
C5 C4 N5 113.7(13)
C5 C4 C6 109.1(12)
N5 C4 C6 104.3(13)
C5 C4 C1 115.1(14)
N5 C4 C1 99.8(9)
C6 C4 C1 114.1(13)
C4 C5 H5A 108.8
C4 C5 H5B 107.6
H5A C5 H5B 109.5
C4 C5 H5C 112.0
H5A C5 H5C 109.5
H5B C5 H5C 109.5
C4 C6 H6A 110.1
C4 C6 H6B 109.1
H6A C6 H6B 109.5
C4 C6 H6C 109.1
H6A C6 H6C 109.5
H6B C6 H6C 109.5
N5 C7 N4 107.6(9)
N5 C7 C8 127.0(9)
N4 C7 C8 125.4(9)
N3 C8 N1 113.2(8)
N3 C8 C7 122.0(8)
N1 C8 C7 124.7(8)
N2 C9 N1 109.6(9)
N2 C9 C10 122.4(9)
N1 C9 C10 128.0(8)
C9 C10 H10A 108.9
C9 C10 H10B 109.2
H10A C10 H10B 109.5
C9 C10 H10C 110.3
H10A C10 H10C 109.5
H10B C10 H10C 109.5
C16 C11 C12 122.0(16)
C16 C11 H11 119.0
C12 C11 H11 119.0
C13 C12 C11 112.0(16)
C13 C12 H12 124.0
C11 C12 H12 124.0
C14 C13 C12 129.8(18)
C14 C13 H13 115.1
C12 C13 H13 115.1
C13 C14 C15 117.8(17)
C13 C14 H14 121.1
C15 C14 H14 121.1
C14 C15 C16 116.6(16)
C14 C15 H15 121.7
C16 C15 H15 121.7
C11 C16 C15 121.7(16)
C11 C16 C17 119.0(16)
C15 C16 C17 119.0(16)
O4 C17 C18 123.9(11)
O4 C17 C16 114.9(14)
C18 C17 C16 121.0(13)
C19 C18 C17 120.1(11)
C19 C18 H18 119.9
C17 C18 H18 119.9
O3 C19 C18 132.4(12)
O3 C19 C20 109.3(10)
C18 C19 C20 118.3(11)
F2 C20 F1 107.3(13)
F2 C20 F3 109.0(13)
F1 C20 F3 105.1(14)
F2 C20 C19 111.1(13)
F1 C20 C19 111.7(13)
F3 C20 C19 112.4(13)
C22 C21 C26 118.5(15)
C22 C21 H21 120.7
C26 C21 H21 120.7
C23 C22 C21 120.8(15)
C23 C22 H22 119.6
C21 C22 H22 119.6
C22 C23 C24 126.2(15)
C22 C23 H23 116.9
C24 C23 H23 116.9
C25 C24 C23 113.7(14)
C25 C24 H24 123.1
C23 C24 H24 123.1
C26 C25 C24 119.3(14)
C26 C25 H25 120.4
C24 C25 H25 120.4
C25 C26 C21 121.2(13)
C25 C26 C27 117.6(13)
C21 C26 C27 121.2(13)
O5 C27 C28 123.1(10)
O5 C27 C26 115.0(12)
C28 C27 C26 121.9(11)
C29 C28 C27 121.9(10)
C29 C28 H28 119.0
C27 C28 H28 119.0
O6 C29 C28 130.1(11)
O6 C29 C30 110.8(11)
C28 C29 C30 119.0(11)
F5 C30 F6 107.3(14)
F5 C30 F4 107.8(11)
F6 C30 F4 107.0(11)
F5 C30 C29 110.4(10)
F6 C30 C29 111.5(11)
F4 C30 C29 112.7(13)
C32 C31 C36 120.5(10)
C32 C31 H31 119.7
C36 C31 H31 119.7
C31 C32 C33 120.1(11)
C31 C32 H32 119.9
C33 C32 H32 119.9
C34 C33 C32 120.5(10)
C34 C33 H33 119.8
C32 C33 H33 119.8
C35 C34 C33 119.3(11)
C35 C34 H34 120.4
C33 C34 H34 120.4
C34 C35 C36 121.8(11)
C34 C35 H35 119.1
C36 C35 H35 119.1
C31 C36 C35 117.7(9)
C31 C36 C37 119.2(9)
C35 C36 C37 123.0(10)
O8 C37 C38 123.9(10)
O8 C37 C36 114.7(9)
C38 C37 C36 121.3(9)
C39 C38 C37 122.2(10)
C39 C38 H38 118.9
C37 C38 H38 118.9
O7 C39 C38 130.9(9)
O7 C39 C40 112.6(8)
C38 C39 C40 116.4(10)
F9 C40 F7 106.4(10)
F9 C40 F8 107.4(9)
F7 C40 F8 105.6(9)
F9 C40 C39 115.9(9)
F7 C40 C39 112.2(9)
F8 C40 C39 108.8(9)
C43 C41 N10 110.1(8)
C43 C41 C42 110.5(9)
N10 C41 C42 104.6(7)
C43 C41 C44 116.2(8)
N10 C41 C44 101.4(8)
C42 C41 C44 113.0(8)
C41 C42 H42A 109.5
C41 C42 H42B 109.6
H42A C42 H42B 109.5
C41 C42 H42C 109.3
H42A C42 H42C 109.5
H42B C42 H42C 109.5
C41 C43 H43A 109.3
C41 C43 H43B 109.1
H43A C43 H43B 109.5
C41 C43 H43C 110.0
H43A C43 H43C 109.5
H43B C43 H43C 109.5
N9 C44 C46 108.9(8)
N9 C44 C45 106.0(9)
C46 C44 C45 110.8(9)
N9 C44 C41 100.9(7)
C46 C44 C41 116.0(9)
C45 C44 C41 113.2(8)
C44 C45 H45A 109.7
C44 C45 H45B 109.4
H45A C45 H45B 109.5
C44 C45 H45C 109.3
H45A C45 H45C 109.5
H45B C45 H45C 109.5
C44 C46 H46A 109.1
C44 C46 H46B 109.1
H46A C46 H46B 109.5
C44 C46 H46C 110.2
H46A C46 H46C 109.5
H46B C46 H46C 109.5
N9 C47 N10 109.6(8)
N9 C47 C48 125.4(8)
N10 C47 C48 125.0(9)
N8 C48 N6 113.6(8)
N8 C48 C47 122.3(9)
N6 C48 C47 124.0(8)
N7 C49 N6 108.5(9)
N7 C49 C50 126.9(9)
N6 C49 C50 124.6(9)
C49 C50 H50A 109.6
C49 C50 H50B 109.2
H50A C50 H50B 109.5
C49 C50 H50C 109.7
H50A C50 H50C 109.5
H50B C50 H50C 109.5
C56 C51 C52 120.5(14)
C56 C51 H51 119.8
C52 C51 H51 119.8
C51 C52 C53 121.2(12)
C51 C52 H52 119.4
C53 C52 H52 119.4
C54 C53 C52 119.0(11)
C54 C53 H53 120.5
C52 C53 H53 120.5
C53 C54 C55 120.2(11)
C53 C54 H54 119.9
C55 C54 H54 119.9
C56 C55 C54 118.3(12)
C56 C55 H55 120.9
C54 C55 H55 120.9
C51 C56 C55 120.5(13)
C51 C56 C57 113.9(13)
C55 C56 C57 125.6(13)
O12 C57 C56 115.3(13)
O12 C57 C58 126.8(12)
C56 C57 C58 117.9(14)
C59 C58 C57 121.0(13)
C59 C58 H58 119.5
C57 C58 H58 119.5
O11 C59 C58 125.9(13)
O11 C59 C60 117.8(12)
C58 C59 C60 112.9(13)
F10 C60 F12 106.3(12)
F10 C60 C59 119.1(13)
F12 C60 C59 122.1(16)
F10 C60 F11 102.3(16)
F12 C60 F11 98.8(13)
C59 C60 F11 104.3(12)
C62 C61 C66 121.7(16)
C62 C61 H61 119.2
C66 C61 H61 119.2
C61 C62 C63 119.3(18)
C61 C62 H62 120.4
C63 C62 H62 120.4
C64 C63 C62 120.7(17)
C64 C63 H63 119.6
C62 C63 H63 119.6
C63 C64 C65 120.5(17)
C63 C64 H64 119.8
C65 C64 H64 119.8
C64 C65 C66 117.8(15)
C64 C65 H65 121.1
C66 C65 H65 121.1
C61 C66 C65 120.0(13)
C61 C66 C67 123.8(11)
C65 C66 C67 116.1(11)
O14 C67 C68 121.8(10)
O14 C67 C66 118.9(9)
C68 C67 C66 119.3(9)
C69 C68 C67 123.4(9)
C69 C68 H68 118.3
C67 C68 H68 118.3
O13 C69 C68 130.0(9)
O13 C69 C70 111.4(9)
C68 C69 C70 118.6(9)
F14 C70 F13 107.1(8)
F14 C70 F15 107.6(10)
F13 C70 F15 108.6(10)
F14 C70 C69 111.8(10)
F13 C70 C69 112.8(10)
F15 C70 C69 108.8(8)
C72 C71 C76 120.0
C72 C71 H71 120.0
C76 C71 H71 120.0
C71 C72 C73 120.0
C71 C72 H72 120.0
C73 C72 H72 120.0
C74 C73 C72 120.0
C74 C73 H73 120.0
C72 C73 H73 120.0
C73 C74 C75 120.0
C73 C74 H74 120.0
C75 C74 H74 120.0
C76 C75 C74 120.0
C76 C75 H75 120.0
C74 C75 H75 120.0
C75 C76 C71 120.0
C75 C76 C77 116.1(11)
C71 C76 C77 123.8(11)
O16 C77 C78 116.1(12)
O16 C77 C76 123.9(14)
C78 C77 C76 120.0(14)
C77 C78 C79 126.2(15)
C77 C78 H78 116.9
C79 C78 H78 116.9
O15 C79 C78 128.9(16)
O15 C79 C80 111.9(16)
C78 C79 C80 118.0(16)
F18 C80 F17 112.2(16)
F18 C80 F16 94.1(15)
F17 C80 F16 100.3(16)
F18 C80 C79 116.4(18)
F17 C80 C79 120.8(18)
F16 C80 C79 107.7(15)

loop_
_geom_bond_atom_site_label_1
_geom_bond_atom_site_label_2
_geom_bond_distance
Gd1 O8 2.321(6)
Gd1 O3 2.327(8)
Gd1 O5 2.338(6)
Gd1 O6 2.348(6)
Gd1 O4 2.361(8)
Gd1 O1 2.368(6)
Gd1 O7 2.397(7)
Gd1 N1 2.651(7)
Gd2 O15 2.332(10)
Gd2 O14 2.344(8)
Gd2 O11 2.347(8)
Gd2 O12 2.350(8)
Gd2 O13 2.368(6)
Gd2 O9 2.388(7)
Gd2 O16 2.406(9)
Gd2 N6 2.687(8)
O1 N4 1.275(10)
O2 N5 1.273(10)
O3 C19 1.272(12)
O4 C17 1.279(16)
O5 C27 1.276(12)
O6 C29 1.250(12)
O7 C39 1.241(11)
O8 C37 1.250(11)
O9 N9 1.294(9)
O10 N10 1.249(9)
O11 C59 1.221(13)
O12 C57 1.346(16)
O13 C69 1.252(11)
O14 C67 1.269(11)
O15 C79 1.305(17)
O16 C77 1.230(15)
N1 C9 1.332(11)
N1 C8 1.372(11)
N2 C9 1.322(11)
N2 N3 1.350(11)
N2 H2 0.8800
N3 C8 1.332(11)
N4 C7 1.346(12)
N4 C1 1.530(16)
N5 C7 1.344(13)
N5 C4 1.529(15)
N6 C49 1.355(12)
N6 C48 1.385(12)
N7 C49 1.322(12)
N7 N8 1.343(10)
N7 H7 0.8800
N8 C48 1.342(11)
N9 C47 1.332(12)
N9 C44 1.480(12)
N10 C47 1.373(11)
N10 C41 1.524(12)
F1 C20 1.315(18)
F2 C20 1.310(17)
F3 C20 1.349(16)
F4 C30 1.324(14)
F5 C30 1.301(13)
F6 C30 1.317(18)
F7 C40 1.322(12)
F8 C40 1.337(11)
F9 C40 1.316(13)
F10 C60 1.347(15)
F11 C60 1.47(2)
F12 C60 1.368(16)
F13 C70 1.325(12)
F14 C70 1.315(13)
F15 C70 1.345(14)
F16 C80 1.357(19)
F17 C80 1.291(19)
F18 C80 1.235(18)
C1 C3 1.496(19)
C1 C2 1.56(2)
C1 C4 1.561(16)
C2 H2A 0.9800
C2 H2B 0.9800
C2 H2C 0.9800
C3 H3A 0.9800
C3 H3B 0.9800
C3 H3C 0.9800
C4 C5 1.48(2)
C4 C6 1.54(2)
C5 H5A 0.9800
C5 H5B 0.9800
C5 H5C 0.9801
C6 H6A 0.9800
C6 H6B 0.9800
C6 H6C 0.9800
C7 C8 1.403(13)
C9 C10 1.514(14)
C10 H10A 0.9800
C10 H10B 0.9800
C10 H10C 0.9800
C11 C16 1.34(2)
C11 C12 1.45(2)
C11 H11 0.9500
C12 C13 1.40(2)
C12 H12 0.9500
C13 C14 1.28(2)
C13 H13 0.9500
C14 C15 1.44(2)
C14 H14 0.9500
C15 C16 1.44(2)
C15 H15 0.9500
C16 C17 1.507(19)
C17 C18 1.396(19)
C18 C19 1.347(15)
C18 H18 0.9500
C19 C20 1.578(19)
C21 C22 1.363(17)
C21 C26 1.436(18)
C21 H21 0.9500
C22 C23 1.268(18)
C22 H22 0.9500
C23 C24 1.453(18)
C23 H23 0.9500
C24 C25 1.445(19)
C24 H24 0.9500
C25 C26 1.376(19)
C25 H25 0.9500
C26 C27 1.512(17)
C27 C28 1.384(17)
C28 C29 1.365(16)
C28 H28 0.9500
C29 C30 1.575(17)
C31 C32 1.378(13)
C31 C36 1.396(14)
C31 H31 0.9500
C32 C33 1.392(16)
C32 H32 0.9500
C33 C34 1.378(16)
C33 H33 0.9500
C34 C35 1.367(14)
C34 H34 0.9500
C35 C36 1.411(14)
C35 H35 0.9500
C36 C37 1.521(13)
C37 C38 1.398(14)
C38 C39 1.356(13)
C38 H38 0.9500
C39 C40 1.542(14)
C41 C43 1.500(12)
C41 C42 1.537(14)
C41 C44 1.557(14)
C42 H42A 0.9800
C42 H42B 0.9800
C42 H42C 0.9800
C43 H43A 0.9800
C43 H43B 0.9800
C43 H43C 0.9800
C44 C46 1.507(14)
C44 C45 1.514(14)
C45 H45A 0.9800
C45 H45B 0.9800
C45 H45C 0.9800
C46 H46A 0.9800
C46 H46B 0.9800
C46 H46C 0.9800
C47 C48 1.432(13)
C49 C50 1.481(14)
C50 H50A 0.9800
C50 H50B 0.9801
C50 H50C 0.9800
C51 C56 1.336(17)
C51 C52 1.345(17)
C51 H51 0.9500
C52 C53 1.383(17)
C52 H52 0.9500
C53 C54 1.358(15)
C53 H53 0.9500
C54 C55 1.400(16)
C54 H54 0.9500
C55 C56 1.395(17)
C55 H55 0.9500
C56 C57 1.464(18)
C57 C58 1.47(2)
C58 C59 1.360(18)
C58 H58 0.9500
C59 C60 1.420(19)
C61 C62 1.36(2)
C61 C66 1.371(17)
C61 H61 0.9500
C62 C63 1.41(3)
C62 H62 0.9500
C63 C64 1.36(2)
C63 H63 0.9500
C64 C65 1.42(2)
C64 H64 0.9500
C65 C66 1.422(17)
C65 H65 0.9500
C66 C67 1.470(15)
C67 C68 1.415(13)
C68 C69 1.374(14)
C68 H68 0.9500
C69 C70 1.552(13)
C71 C72 1.3900
C71 C76 1.3900
C71 H71 0.9500
C72 C73 1.3900
C72 H72 0.9500
C73 C74 1.3900
C73 H73 0.9500
C74 C75 1.3900
C74 H74 0.9500
C75 C76 1.3900
C75 H75 0.9500
C76 C77 1.499(9)
C77 C78 1.42(2)
C78 C79 1.46(2)
C78 H78 0.9500
C79 C80 1.49(2)

loop_
_geom_torsion_atom_site_label_1
_geom_torsion_atom_site_label_2
_geom_torsion_atom_site_label_3
_geom_torsion_atom_site_label_4
_geom_torsion
C9 N2 N3 C8 0.0(10)
Gd1 O1 N4 C7 -47.8(14)
Gd1 O1 N4 C1 122.8(9)
C49 N7 N8 C48 -0.1(9)
Gd2 O9 N9 C47 56.5(10)
Gd2 O9 N9 C44 -119.6(8)
O1 N4 C1 C3 45.3(15)
C7 N4 C1 C3 -142.9(11)
O1 N4 C1 C2 -71.4(14)
C7 N4 C1 C2 100.4(11)
O1 N4 C1 C4 169.1(11)
C7 N4 C1 C4 -19.1(14)
O2 N5 C4 C5 44.3(17)
C7 N5 C4 C5 -140.2(12)
O2 N5 C4 C6 -74.5(15)
C7 N5 C4 C6 101.1(12)
O2 N5 C4 C1 167.4(11)
C7 N5 C4 C1 -17.1(16)
C3 C1 C4 C5 -101.3(18)
N4 C1 C4 C5 141.5(13)
C2 C1 C4 C5 26.3(16)
C3 C1 C4 N5 136.6(14)
N4 C1 C4 N5 19.3(14)
C2 C1 C4 N5 -95.9(14)
C3 C1 C4 C6 26(2)
N4 C1 C4 C6 -91.3(14)
C2 C1 C4 C6 153.5(13)
O2 N5 C7 N4 -179.0(10)
C4 N5 C7 N4 5.9(14)
O2 N5 C7 C8 0.3(19)
C4 N5 C7 C8 -174.9(11)
O1 N4 C7 N5 -179.9(10)
C1 N4 C7 N5 9.0(13)
O1 N4 C7 C8 0.8(18)
C1 N4 C7 C8 -170.3(11)
N2 N3 C8 N1 0.2(10)
N2 N3 C8 C7 179.2(9)
C9 N1 C8 N3 -0.3(10)
Gd1 N1 C8 N3 -161.8(6)
C9 N1 C8 C7 -179.3(9)
Gd1 N1 C8 C7 19.2(12)
N5 C7 C8 N3 12.1(17)
N4 C7 C8 N3 -168.7(10)
N5 C7 C8 N1 -169.0(10)
N4 C7 C8 N1 10.2(16)
N3 N2 C9 N1 -0.2(11)
N3 N2 C9 C10 178.5(9)
C8 N1 C9 N2 0.3(10)
Gd1 N1 C9 N2 159.7(6)
C8 N1 C9 C10 -178.4(10)
Gd1 N1 C9 C10 -18.9(15)
C16 C11 C12 C13 -3(2)
C11 C12 C13 C14 5(3)
C12 C13 C14 C15 -4(3)
C13 C14 C15 C16 2(2)
C12 C11 C16 C15 1(2)
C12 C11 C16 C17 175.2(13)
C14 C15 C16 C11 0(2)
C14 C15 C16 C17 -174.2(13)
Gd1 O4 C17 C18 22.6(16)
Gd1 O4 C17 C16 -152.3(9)
C11 C16 C17 O4 19.4(19)
C15 C16 C17 O4 -166.6(12)
C11 C16 C17 C18 -155.7(13)
C15 C16 C17 C18 18(2)
O4 C17 C18 C19 2.9(18)
C16 C17 C18 C19 177.5(11)
Gd1 O3 C19 C18 -29.7(18)
Gd1 O3 C19 C20 152.4(9)
C17 C18 C19 O3 2(2)
C17 C18 C19 C20 179.4(12)
O3 C19 C20 F2 -66.0(15)
C18 C19 C20 F2 115.8(13)
O3 C19 C20 F1 53.8(16)
C18 C19 C20 F1 -124.4(13)
O3 C19 C20 F3 171.6(12)
C18 C19 C20 F3 -7(2)
C26 C21 C22 C23 5(2)
C21 C22 C23 C24 -7(2)
C22 C23 C24 C25 5(2)
C23 C24 C25 C26 -1.4(19)
C24 C25 C26 C21 0(2)
C24 C25 C26 C27 178.6(11)
C22 C21 C26 C25 -2(2)
C22 C21 C26 C27 -179.9(12)
Gd1 O5 C27 C28 28.5(15)
Gd1 O5 C27 C26 -151.5(8)
C25 C26 C27 O5 -9.5(16)
C21 C26 C27 O5 169.0(11)
C25 C26 C27 C28 170.5(12)
C21 C26 C27 C28 -11.0(18)
O5 C27 C28 C29 -2.0(17)
C26 C27 C28 C29 178.0(11)
Gd1 O6 C29 C28 -12.9(16)
Gd1 O6 C29 C30 163.1(8)
C27 C28 C29 O6 -5.2(19)
C27 C28 C29 C30 179.2(11)
O6 C29 C30 F5 -60.7(16)
C28 C29 C30 F5 115.8(13)
O6 C29 C30 F6 58.5(12)
C28 C29 C30 F6 -125.1(12)
O6 C29 C30 F4 178.8(10)
C28 C29 C30 F4 -4.8(17)
C36 C31 C32 C33 0.7(15)
C31 C32 C33 C34 -1.7(15)
C32 C33 C34 C35 2.0(14)
C33 C34 C35 C36 -1.3(13)
C32 C31 C36 C35 0.0(13)
C32 C31 C36 C37 178.0(8)
C34 C35 C36 C31 0.3(13)
C34 C35 C36 C37 -177.6(8)
Gd1 O8 C37 C38 2.4(14)
Gd1 O8 C37 C36 -178.1(5)
C31 C36 C37 O8 -5.2(12)
C35 C36 C37 O8 172.7(8)
C31 C36 C37 C38 174.2(8)
C35 C36 C37 C38 -7.9(13)
O8 C37 C38 C39 -6.2(15)
C36 C37 C38 C39 174.4(8)
Gd1 O7 C39 C38 12.8(15)
Gd1 O7 C39 C40 -170.3(5)
C37 C38 C39 O7 -1.8(16)
C37 C38 C39 C40 -178.6(8)
O7 C39 C40 F9 -173.5(8)
C38 C39 C40 F9 3.9(13)
O7 C39 C40 F7 -51.0(12)
C38 C39 C40 F7 126.3(10)
O7 C39 C40 F8 65.5(11)
C38 C39 C40 F8 -117.2(10)
O10 N10 C41 C43 -44.1(12)
C47 N10 C41 C43 144.4(8)
O10 N10 C41 C42 74.6(10)
C47 N10 C41 C42 -96.9(9)
O10 N10 C41 C44 -167.7(7)
C47 N10 C41 C44 20.8(9)
O9 N9 C44 C46 -42.6(12)
C47 N9 C44 C46 140.9(9)
O9 N9 C44 C45 76.7(10)
C47 N9 C44 C45 -99.8(9)
O9 N9 C44 C41 -165.1(7)
C47 N9 C44 C41 18.3(9)
C43 C41 C44 N9 -141.2(9)
N10 C41 C44 N9 -21.9(8)
C42 C41 C44 N9 89.5(9)
C43 C41 C44 C46 101.3(11)
N10 C41 C44 C46 -139.3(8)
C42 C41 C44 C46 -28.0(12)
C43 C41 C44 C45 -28.4(13)
N10 C41 C44 C45 90.9(9)
C42 C41 C44 C45 -157.7(9)
O9 N9 C47 N10 177.9(7)
C44 N9 C47 N10 -5.7(10)
O9 N9 C47 C48 -0.6(13)
C44 N9 C47 C48 175.8(8)
O10 N10 C47 N9 178.6(8)
C41 N10 C47 N9 -10.4(9)
O10 N10 C47 C48 -2.8(14)
C41 N10 C47 C48 168.1(8)
N7 N8 C48 N6 -0.7(9)
N7 N8 C48 C47 -176.6(8)
C49 N6 C48 N8 1.2(10)
Gd2 N6 C48 N8 -176.1(5)
C49 N6 C48 C47 177.0(8)
Gd2 N6 C48 C47 -0.3(11)
N9 C47 C48 N8 149.4(8)
N10 C47 C48 N8 -28.9(13)
N9 C47 C48 N6 -26.0(13)
N10 C47 C48 N6 155.7(8)
N8 N7 C49 N6 0.9(11)
N8 N7 C49 C50 -179.1(9)
C48 N6 C49 N7 -1.2(10)
Gd2 N6 C49 N7 175.6(6)
C48 N6 C49 C50 178.8(9)
Gd2 N6 C49 C50 -4.4(14)
C56 C51 C52 C53 -8(2)
C51 C52 C53 C54 3(2)
C52 C53 C54 C55 0.8(18)
C53 C54 C55 C56 -0.5(18)
C52 C51 C56 C55 8(2)
C52 C51 C56 C57 -171.9(13)
C54 C55 C56 C51 -4(2)
C54 C55 C56 C57 176.0(12)
Gd2 O12 C57 C56 165.2(8)
Gd2 O12 C57 C58 -14.3(17)
C51 C56 C57 O12 -27.4(17)
C55 C56 C57 O12 152.5(12)
C51 C56 C57 C58 152.2(13)
C55 C56 C57 C58 -28(2)
O12 C57 C58 C59 1(2)
C56 C57 C58 C59 -178.9(13)
Gd2 O11 C59 C58 36(2)
Gd2 O11 C59 C60 -166.0(11)
C57 C58 C59 O11 -11(2)
C57 C58 C59 C60 -169.0(13)
O11 C59 C60 F10 -32(2)
C58 C59 C60 F10 128.5(17)
O11 C59 C60 F12 -168.5(14)
C58 C59 C60 F12 -8(2)
O11 C59 C60 F11 81.3(15)
C58 C59 C60 F11 -118.4(15)
C66 C61 C62 C63 -1(3)
C61 C62 C63 C64 0(3)
C62 C63 C64 C65 1(3)
C63 C64 C65 C66 0(3)
C62 C61 C66 C65 2(2)
C62 C61 C66 C67 179.2(14)
C64 C65 C66 C61 -1(2)
C64 C65 C66 C67 -178.4(14)
Gd2 O14 C67 C68 3.3(15)
Gd2 O14 C67 C66 -177.4(7)
C61 C66 C67 O14 168.2(11)
C65 C66 C67 O14 -14.1(15)
C61 C66 C67 C68 -12.4(16)
C65 C66 C67 C68 165.3(11)
O14 C67 C68 C69 -7.1(16)
C66 C67 C68 C69 173.6(10)
Gd2 O13 C69 C68 7.5(16)
Gd2 O13 C69 C70 -174.0(7)
C67 C68 C69 O13 1.8(18)
C67 C68 C69 C70 -176.6(10)
O13 C69 C70 F14 58.7(12)
C68 C69 C70 F14 -122.6(10)
O13 C69 C70 F13 179.5(9)
C68 C69 C70 F13 -1.9(15)
O13 C69 C70 F15 -60.0(12)
C68 C69 C70 F15 118.7(10)
C76 C71 C72 C73 0.0
C71 C72 C73 C74 0.0
C72 C73 C74 C75 0.0
C73 C74 C75 C76 0.0
C74 C75 C76 C71 0.0
C74 C75 C76 C77 177.4(11)
C72 C71 C76 C75 0.0
C72 C71 C76 C77 -177.2(12)
Gd2 O16 C77 C78 -13(3)
Gd2 O16 C77 C76 168.4(9)
C75 C76 C77 O16 16(2)
C71 C76 C77 O16 -166.3(12)
C75 C76 C77 C78 -162.6(13)
C71 C76 C77 C78 15(2)
O16 C77 C78 C79 -6(3)
C76 C77 C78 C79 172.6(15)
Gd2 O15 C79 C78 23(2)
Gd2 O15 C79 C80 -169.4(11)
C77 C78 C79 O15 0(3)
C77 C78 C79 C80 -166.9(17)
O15 C79 C80 F18 -61(2)
C78 C79 C80 F18 108(2)
O15 C79 C80 F17 157.2(16)
C78 C79 C80 F17 -34(3)
O15 C79 C80 F16 43(2)
C78 C79 C80 F16 -148.1(15)

loop_
_platon_squeeze_void_nr
_platon_squeeze_void_average_x
_platon_squeeze_void_average_y
_platon_squeeze_void_average_z
_platon_squeeze_void_volume
_platon_squeeze_void_count_electrons
1 0.000 0.532 0.250 970.4 174.7
2 0.000 0.468 0.750 968.3 181.8
3 0.500 1.034 0.250 965.1 174.4
4 0.500 -0.034 0.750 963.0 181.5
